data_7217682
loop_
_publ_author_name
'Gupta, Ajit N.'
'Kumar, Vinod'
'Singh, Vikram'
'Manar, Krishna K.'
'Drew, Michael G. B.'
'Singh, Nanhai'

_publ_section_title
;
 Intermolecular anagostic interactions in group 10 metal dithiocarbamates
;
_journal_issue 39
_journal_name_full CrystEngComm
_journal_page_first 9299
_journal_paper_doi 10.1039/C4CE01263A
_journal_volume 16
_journal_year 2014
_chemical_formula_sum 'C22 H20 N2 Ni O4 S4'
_chemical_formula_weight 563.35
_chemical_name_systematic
;
 ?
;
_space_group_IT_number 14
_symmetry_cell_setting monoclinic
_symmetry_space_group_name_Hall '-P 2ybc'
_symmetry_space_group_name_H-M 'P 1 21/c 1'
_atom_sites_solution_hydrogens geom
_atom_sites_solution_primary direct
_atom_sites_solution_secondary difmap
_audit_creation_method SHELXL-97
_cell_angle_alpha 90.00
_cell_angle_beta 90.696(9)
_cell_angle_gamma 90.00
_cell_formula_units_Z 2
_cell_length_a 5.6942(9)
_cell_length_b 18.8463(14)
_cell_length_c 10.8100(7)
_cell_measurement_reflns_used 5412
_cell_measurement_temperature 150(2)
_cell_measurement_theta_max 30.00
_cell_measurement_theta_min 3.58
_cell_volume 1160.0(2)
_computing_cell_refinement 'Crysalis, Oxford Diffraction'
_computing_data_collection 'Crysalis, Oxford Diffraction'
_computing_data_reduction 'Crysalis, Oxford Diffraction'
_computing_molecular_graphics PLATON(Spek,2004)
_computing_structure_refinement 'SHELXL-97 (Sheldrick, 1997)'
_computing_structure_solution 'SHELXS-97 (Sheldrick, 1997)'
_diffrn_ambient_temperature 150(2)
_diffrn_measured_fraction_theta_full 0.977
_diffrn_measured_fraction_theta_max 0.977
_diffrn_measurement_device 'Oxford Diffaction X-Calibur System'
_diffrn_measurement_method '321 frames, counting time 10 s.'
_diffrn_radiation_monochromator graphite
_diffrn_radiation_source 'fine-focus sealed tube'
_diffrn_radiation_type MoK\a
_diffrn_radiation_wavelength 0.71073
_diffrn_reflns_av_R_equivalents 0.0520
_diffrn_reflns_av_sigmaI/netI 0.1043
_diffrn_reflns_limit_h_max 7
_diffrn_reflns_limit_h_min -5
_diffrn_reflns_limit_k_max 11
_diffrn_reflns_limit_k_min -26
_diffrn_reflns_limit_l_max 14
_diffrn_reflns_limit_l_min -15
_diffrn_reflns_number 5412
_diffrn_reflns_theta_full 30.00
_diffrn_reflns_theta_max 30.00
_diffrn_reflns_theta_min 3.58
_diffrn_standards_decay_% n/a
_diffrn_standards_interval_count n/a
_diffrn_standards_interval_time n/a
_diffrn_standards_number n/a
_exptl_absorpt_coefficient_mu 1.230
_exptl_absorpt_correction_T_max 1.000
_exptl_absorpt_correction_T_min 0.877
_exptl_absorpt_correction_type empirical
_exptl_absorpt_process_details 'ABSPACK, Oxford Diffraction Ltd'
_exptl_crystal_colour black
_exptl_crystal_density_diffrn 1.613
_exptl_crystal_density_method 'not measured'
_exptl_crystal_description block
_exptl_crystal_F_000 580
_exptl_crystal_size_max 0.19
_exptl_crystal_size_mid 0.19
_exptl_crystal_size_min 0.17
_refine_diff_density_max 0.569
_refine_diff_density_min -0.422
_refine_diff_density_rms 0.116
_refine_ls_extinction_method none
_refine_ls_goodness_of_fit_ref 0.982
_refine_ls_hydrogen_treatment constr
_refine_ls_matrix_type full
_refine_ls_number_parameters 151
_refine_ls_number_reflns 3292
_refine_ls_number_restraints 0
_refine_ls_restrained_S_all 0.982
_refine_ls_R_factor_all 0.1001
_refine_ls_R_factor_gt 0.0588
_refine_ls_shift/su_max 0.000
_refine_ls_shift/su_mean 0.000
_refine_ls_structure_factor_coef Fsqd
_refine_ls_weighting_details 'calc w=1/[\s^2^(Fo^2^)+(0.0285P)^2^+0.0000P] where P=(Fo^2^+2Fc^2^)/3'
_refine_ls_weighting_scheme calc
_refine_ls_wR_factor_gt 0.0977
_refine_ls_wR_factor_ref 0.1114
_reflns_number_gt 2213
_reflns_number_total 3292
_reflns_threshold_expression >2sigma(I)
_cod_data_source_file c4ce01263a2.cif
_cod_data_source_block 3
_cod_depositor_comments 'Adding full bibliography for 7217680--7217684.cif.'
_cod_original_sg_symbol_H-M P21/c
_cod_database_code 7217682

loop_
_symmetry_equiv_pos_as_xyz
'x, y, z'
'-x, y+1/2, -z+1/2'
'-x, -y, -z'
'x, -y-1/2, z-1/2'

loop_
_atom_site_label
_atom_site_type_symbol
_atom_site_fract_x
_atom_site_fract_y
_atom_site_fract_z
_atom_site_U_iso_or_equiv
_atom_site_adp_type
_atom_site_occupancy
_atom_site_symmetry_multiplicity
_atom_site_calc_flag
_atom_site_refinement_flags
Ni1 Ni 0.0000 0.0000 0.0000 0.01617(16) Uani 1 2 d S
S11 S 0.15548(16) 0.01173(5) -0.18436(8) 0.0185(2) Uani 1 1 d .
S13 S 0.27912(15) -0.08018(5) 0.01070(8) 0.0180(2) Uani 1 1 d .
C12 C 0.3466(6) -0.05413(17) -0.1378(3) 0.0156(7) Uani 1 1 d .
N14 N 0.5163(5) -0.08047(14) -0.2050(2) 0.0154(6) Uani 1 1 d .
C21 C 0.6827(6) -0.13249(18) -0.1500(3) 0.0190(7) Uani 1 1 d .
H21A H 0.6105 -0.1538 -0.0782 0.023 Uiso 1 1 calc R
H21B H 0.8220 -0.1074 -0.1217 0.023 Uiso 1 1 calc R
C22 C 0.7552(6) -0.18999(18) -0.2354(3) 0.0186(7) Uani 1 1 d .
C23 C 0.9526(6) -0.2029(2) -0.2974(3) 0.0251(8) Uani 1 1 d .
H23 H 1.0851 -0.1742 -0.3007 0.030 Uiso 1 1 calc R
C24 C 0.9189(8) -0.2694(2) -0.3573(4) 0.0345(10) Uani 1 1 d .
H24 H 1.0251 -0.2923 -0.4084 0.041 Uiso 1 1 calc R
C25 C 0.7078(8) -0.2924(2) -0.3266(4) 0.0324(10) Uani 1 1 d .
H25 H 0.6428 -0.3352 -0.3525 0.039 Uiso 1 1 calc R
O26 O 0.5984(4) -0.24452(13) -0.2516(2) 0.0257(6) Uani 1 1 d .
C31 C 0.5680(6) -0.05134(18) -0.3294(3) 0.0186(7) Uani 1 1 d .
H31A H 0.5322 -0.0010 -0.3299 0.022 Uiso 1 1 calc R
H31B H 0.7347 -0.0565 -0.3447 0.022 Uiso 1 1 calc R
C32 C 0.4347(6) -0.08610(18) -0.4313(3) 0.0176(7) Uani 1 1 d .
C33 C 0.4736(6) -0.14283(19) -0.5054(3) 0.0233(8) Uani 1 1 d .
H33 H 0.6057 -0.1719 -0.5049 0.028 Uiso 1 1 calc R
C34 C 0.2714(7) -0.1492(2) -0.5846(3) 0.0257(8) Uani 1 1 d .
H34 H 0.2468 -0.1831 -0.6459 0.031 Uiso 1 1 calc R
C35 C 0.1251(6) -0.09718(19) -0.5535(3) 0.0231(8) Uani 1 1 d .
H35 H -0.0207 -0.0893 -0.5907 0.028 Uiso 1 1 calc R
O261 O 0.2178(4) -0.05692(13) -0.4597(2) 0.0219(6) Uani 1 1 d .

loop_
_atom_site_aniso_label
_atom_site_aniso_U_11
_atom_site_aniso_U_22
_atom_site_aniso_U_33
_atom_site_aniso_U_23
_atom_site_aniso_U_13
_atom_site_aniso_U_12
Ni1 0.0191(3) 0.0178(3) 0.0117(3) 0.0000(3) 0.0002(2) 0.0007(3)
S11 0.0226(5) 0.0191(4) 0.0139(4) 0.0014(3) 0.0007(4) 0.0035(4)
S13 0.0209(4) 0.0200(4) 0.0130(4) 0.0024(3) 0.0000(3) 0.0022(4)
C12 0.0201(17) 0.0133(15) 0.0134(15) -0.0024(13) -0.0034(14) -0.0048(14)
N14 0.0192(15) 0.0142(13) 0.0128(13) -0.0002(11) 0.0003(12) -0.0006(12)
C21 0.0202(18) 0.0210(17) 0.0157(17) -0.0034(14) -0.0036(14) 0.0043(15)
C22 0.0217(19) 0.0175(17) 0.0164(17) 0.0020(14) -0.0022(15) -0.0032(14)
C23 0.023(2) 0.027(2) 0.025(2) 0.0034(16) 0.0016(16) 0.0036(17)
C24 0.045(3) 0.036(2) 0.023(2) -0.0053(18) 0.002(2) 0.020(2)
C25 0.054(3) 0.0173(18) 0.026(2) -0.0064(16) -0.007(2) 0.0027(19)
O26 0.0304(15) 0.0202(13) 0.0264(14) -0.0032(11) -0.0016(12) -0.0072(12)
C31 0.0220(18) 0.0193(17) 0.0147(16) 0.0035(14) 0.0025(14) -0.0035(15)
C32 0.0167(17) 0.0208(17) 0.0155(16) 0.0013(14) 0.0040(14) 0.0016(14)
C33 0.027(2) 0.0236(18) 0.0194(17) -0.0019(15) 0.0001(16) 0.0058(16)
C34 0.031(2) 0.029(2) 0.0174(18) -0.0033(16) -0.0034(16) -0.0013(17)
C35 0.0226(19) 0.029(2) 0.0175(17) 0.0010(15) -0.0019(15) -0.0019(16)
O261 0.0220(13) 0.0265(13) 0.0173(12) 0.0012(11) -0.0024(11) 0.0046(11)

loop_
_atom_type_symbol
_atom_type_description
_atom_type_scat_dispersion_real
_atom_type_scat_dispersion_imag
_atom_type_scat_source
C C 0.0033 0.0016 'International Tables Vol C Tables 4.2.6.8 and 6.1.1.4'
H H 0.0000 0.0000 'International Tables Vol C Tables 4.2.6.8 and 6.1.1.4'
N N 0.0061 0.0033 'International Tables Vol C Tables 4.2.6.8 and 6.1.1.4'
O O 0.0106 0.0060 'International Tables Vol C Tables 4.2.6.8 and 6.1.1.4'
Ni Ni 0.3393 1.1124 'International Tables Vol C Tables 4.2.6.8 and 6.1.1.4'
S S 0.1246 0.1234 'International Tables Vol C Tables 4.2.6.8 and 6.1.1.4'

loop_
_geom_angle_atom_site_label_1
_geom_angle_atom_site_label_2
_geom_angle_atom_site_label_3
_geom_angle
_geom_angle_site_symmetry_1
_geom_angle_site_symmetry_3
S13 Ni1 S13 180 3 .
S13 Ni1 S11 79.51(3) 3 3
S13 Ni1 S11 100.49(3) . 3
S13 Ni1 S11 100.49(3) 3 .
S13 Ni1 S11 79.51(3) . .
S11 Ni1 S11 180 3 .
C12 S11 Ni1 85.57(12) . .
C12 S13 Ni1 85.66(12) . .
N14 C12 S11 125.3(3) . .
N14 C12 S13 125.5(3) . .
S11 C12 S13 109.25(19) . .
C12 N14 C21 119.9(3) . .
C12 N14 C31 121.1(3) . .
C21 N14 C31 118.3(3) . .
N14 C21 C22 114.5(3) . .
N14 C21 H21A 108.6 . .
C22 C21 H21A 108.6 . .
N14 C21 H21B 108.6 . .
C22 C21 H21B 108.6 . .
H21A C21 H21B 107.6 . .
C23 C22 O26 110.4(3) . .
C23 C22 C21 133.3(3) . .
O26 C22 C21 116.2(3) . .
C22 C23 C24 106.2(4) . .
C22 C23 H23 126.9 . .
C24 C23 H23 126.9 . .
C25 C24 C23 107.0(4) . .
C25 C24 H24 126.5 . .
C23 C24 H24 126.5 . .
C24 C25 O26 110.7(3) . .
C24 C25 H25 124.6 . .
O26 C25 H25 124.6 . .
C25 O26 C22 105.6(3) . .
C32 C31 N14 113.8(3) . .
C32 C31 H31A 108.8 . .
N14 C31 H31A 108.8 . .
C32 C31 H31B 108.8 . .
N14 C31 H31B 108.8 . .
H31A C31 H31B 107.7 . .
C33 C32 O261 109.6(3) . .
C33 C32 C31 134.5(3) . .
O261 C32 C31 115.9(3) . .
C32 C33 C34 106.4(3) . .
C32 C33 H33 126.8 . .
C34 C33 H33 126.8 . .
C35 C34 C33 106.8(3) . .
C35 C34 H34 126.6 . .
C33 C34 H34 126.6 . .
C34 C35 O261 111.0(3) . .
C34 C35 H35 124.5 . .
O261 C35 H35 124.5 . .
C35 O261 C32 106.2(3) . .

loop_
_geom_bond_atom_site_label_1
_geom_bond_atom_site_label_2
_geom_bond_distance
_geom_bond_site_symmetry_2
Ni1 S13 2.1951(9) 3
Ni1 S13 2.1951(9) .
Ni1 S11 2.2016(9) 3
Ni1 S11 2.2017(9) .
S11 C12 1.722(3) .
S13 C12 1.727(3) .
C12 N14 1.313(4) .
N14 C21 1.483(4) .
N14 C31 1.486(4) .
C21 C22 1.485(5) .
C21 H21A 0.9700 .
C21 H21B 0.9700 .
C22 C23 1.338(5) .
C22 O26 1.371(4) .
C23 C24 1.422(5) .
C23 H23 0.9300 .
C24 C25 1.324(5) .
C24 H24 0.9300 .
C25 O26 1.368(4) .
C25 H25 0.9300 .
C31 C32 1.483(5) .
C31 H31A 0.9700 .
C31 H31B 0.9700 .
C32 C33 1.356(5) .
C32 O261 1.383(4) .
C33 C34 1.432(5) .
C33 H33 0.9300 .
C34 C35 1.332(5) .
C34 H34 0.9300 .
C35 O261 1.368(4) .
C35 H35 0.9300 .
